data_7116711
loop_
_publ_author_name
'Yannick D. Bidal'
'Mathieu Lesieur'
'Mohand Melaimi'
'David B. Cordes'
'Alexandra M. Z. Slawin'
'Guy Bertrand'
'Catherine S. J. Cazin'

_publ_section_title
;
 A simple access to transition metal cyclopropenylidene complexes
;
_journal_name_full Chem.Commun.
_journal_page_first 4778
_journal_paper_doi 10.1039/C4cc10375K
_journal_volume 51
_journal_year 2015
_chemical_formula_moiety 'C15 H28 Au Cl N2'
_chemical_formula_sum 'C15 H28 Au Cl N2'
_chemical_formula_weight 468.82
_chemical_name_common '[Au(Cl)(BAC)]'
_chemical_name_systematic 'bis(diisopropylamino)cyclopropenylidene gold chloride '
_space_group_IT_number 14
_symmetry_cell_setting monoclinic
_symmetry_Int_Tables_number 14
_symmetry_space_group_name_Hall '-P 2yn'
_symmetry_space_group_name_H-M 'P 1 21/n 1'
_atom_sites_solution_hydrogens geom
_atom_sites_solution_primary direct
_atom_sites_solution_secondary difmap
_audit_update_record
;
2014-07-08 deposited with the CCDC.
2015-01-15 downloaded from the CCDC.
;
_cell_angle_alpha 90.0000
_cell_angle_beta 90.2151(19)
_cell_angle_gamma 90.0000
_cell_formula_units_Z 4
_cell_length_a 11.3202(7)
_cell_length_b 12.8913(10)
_cell_length_c 12.5373(10)
_cell_measurement_reflns_used 6599
_cell_measurement_temperature 173
_cell_measurement_theta_max 25.35
_cell_measurement_theta_min 1.58
_cell_volume 1829.6(2)
_computing_cell_refinement 'CrystalClear-SM Expert 2.1 b28'
_computing_data_collection 'CrystalClear-SM Expert 2.1 b28 (Rigaku, 2013)'
_computing_data_reduction 'CrystalClear-SM Expert 2.1 b28'
_computing_molecular_graphics 'CrystalStructure 4.1'
_computing_publication_material 'CrystalStructure 4.1 (Rigaku, 2013)'
_computing_structure_refinement 'SHELXL-2013 (Sheldrick, 2013)'
_computing_structure_solution 'SHELXS2013 (Sheldrick, 2008)'
_diffrn_ambient_temperature 173
_diffrn_detector_area_resol_mean 5.811
_diffrn_measured_fraction_theta_full 0.999
_diffrn_measured_fraction_theta_max 0.999
_diffrn_measurement_device_type 'Rigaku XtaLAB P200'
_diffrn_measurement_method \w
_diffrn_radiation_type 'Mo K\a'
_diffrn_radiation_wavelength 0.71075
_diffrn_reflns_av_R_equivalents 0.0313
_diffrn_reflns_Laue_measured_fraction_full 0.999
_diffrn_reflns_Laue_measured_fraction_max 0.999
_diffrn_reflns_limit_h_max 13
_diffrn_reflns_limit_h_min -13
_diffrn_reflns_limit_k_max 15
_diffrn_reflns_limit_k_min -15
_diffrn_reflns_limit_l_max 14
_diffrn_reflns_limit_l_min -15
_diffrn_reflns_number 21959
_diffrn_reflns_point_group_measured_fraction_full 0.999
_diffrn_reflns_point_group_measured_fraction_max 0.999
_diffrn_reflns_theta_full 25.242
_diffrn_reflns_theta_max 25.389
_diffrn_reflns_theta_min 2.266
_diffrn_standards_number 0
_exptl_absorpt_coefficient_mu 8.206
_exptl_absorpt_correction_T_max 0.292
_exptl_absorpt_correction_T_min 0.223
_exptl_absorpt_correction_type multi-scan
_exptl_absorpt_process_details 'REQAB (Rigaku, 1998)'
_exptl_crystal_colour colorless
_exptl_crystal_density_diffrn 1.702
_exptl_crystal_density_method 'not measured'
_exptl_crystal_description prism
_exptl_crystal_F_000 912.00
_exptl_crystal_recrystallization_method 'Re-crystallisation from solvent: THF/Hexane'
_exptl_crystal_size_max 0.150
_exptl_crystal_size_mid 0.150
_exptl_crystal_size_min 0.150
_refine_diff_density_max 0.31
_refine_diff_density_min -0.68
_refine_ls_extinction_method none
_refine_ls_goodness_of_fit_ref 1.072
_refine_ls_hydrogen_treatment constr
_refine_ls_number_parameters 180
_refine_ls_number_reflns 3368
_refine_ls_number_restraints 0
_refine_ls_R_factor_gt 0.0134
_refine_ls_shift/su_max 0.003
_refine_ls_structure_factor_coef Fsqd
_refine_ls_weighting_details 'w = 1/[\s^2^(Fo^2^)+(0.0195P)^2^+0.1143P] where P=(Fo^2^+2Fc^2^)/3'
_refine_ls_weighting_scheme calc
_refine_ls_wR_factor_ref 0.0343
_reflns_number_gt 3212
_reflns_number_total 3368
_reflns_threshold_expression F^2^>2.0\s(F^2^)
_cod_data_source_file c4cc10375k2.cif
_cod_data_source_block 4
_cod_database_code 7116711

loop_
_symmetry_equiv_pos_site_id
_symmetry_equiv_pos_as_xyz
1 +X,+Y,+Z
2 1/2-X,1/2+Y,1/2-Z
3 -X,-Y,-Z
4 1/2+X,1/2-Y,1/2+Z

loop_
_atom_site_label
_atom_site_type_symbol
_atom_site_fract_x
_atom_site_fract_y
_atom_site_fract_z
_atom_site_U_iso_or_equiv
_atom_site_adp_type
_atom_site_occupancy
_atom_site_site_symmetry_multiplicity
_atom_site_site_symmetry_order
_atom_site_calc_flag
_atom_site_refinement_flags
Au1 Au 0.57108(2) 0.79381(2) 0.87397(2) 0.02500(4) Uani 1 4 0 d .
Cl1 Cl 0.71921(6) 0.91411(5) 0.87739(4) 0.04249(15) Uani 1 4 0 d .
N1 N 0.31496(15) 0.60936(13) 1.02367(13) 0.0263(4) Uani 1 4 0 d .
N2 N 0.32966(15) 0.58456(13) 0.72824(13) 0.0251(4) Uani 1 4 0 d .
C1 C 0.4427(2) 0.69048(15) 0.87303(17) 0.0250(4) Uani 1 4 0 d .
C2 C 0.36113(17) 0.63306(15) 0.93007(15) 0.0234(4) Uani 1 4 0 d .
C3 C 0.36657(17) 0.62414(15) 0.81993(15) 0.0230(4) Uani 1 4 0 d .
C4 C 0.3609(2) 0.66195(19) 1.12092(17) 0.0312(5) Uani 1 4 0 d .
C5 C 0.3427(2) 0.77864(18) 1.1153(2) 0.0377(6) Uani 1 4 0 d .
C6 C 0.4897(2) 0.6339(2) 1.1401(2) 0.0447(6) Uani 1 4 0 d .
C7 C 0.21189(19) 0.53917(17) 1.03250(16) 0.0295(5) Uani 1 4 0 d .
C8 C 0.1037(2) 0.5994(2) 1.0686(2) 0.0437(6) Uani 1 4 0 d .
C9 C 0.2390(3) 0.44789(19) 1.1043(2) 0.0460(6) Uani 1 4 0 d .
C10 C 0.2321(2) 0.50839(17) 0.72425(17) 0.0311(5) Uani 1 4 0 d .
C11 C 0.1151(2) 0.5602(2) 0.6994(3) 0.0530(7) Uani 1 4 0 d .
C12 C 0.2580(2) 0.42138(18) 0.64613(19) 0.0403(6) Uani 1 4 0 d .
C13 C 0.3764(2) 0.62864(18) 0.62736(16) 0.0302(5) Uani 1 4 0 d .
C14 C 0.3477(2) 0.74381(19) 0.61871(19) 0.0397(6) Uani 1 4 0 d .
C15 C 0.5074(2) 0.6068(2) 0.6170(2) 0.0412(6) Uani 1 4 0 d .
H4 H 0.31464 0.6356 1.18307 0.0375 Uiso 1 4 0 calc R
H5A H 0.25976 0.79351 1.09854 0.0453 Uiso 1 4 0 calc R
H5B H 0.3932 0.80779 1.05947 0.0453 Uiso 1 4 0 calc R
H5C H 0.36335 0.80986 1.18412 0.0453 Uiso 1 4 0 calc R
H6A H 0.53741 0.65833 1.08002 0.0536 Uiso 1 4 0 calc R
H6B H 0.49734 0.55842 1.14645 0.0536 Uiso 1 4 0 calc R
H6C H 0.51738 0.66684 1.206 0.0536 Uiso 1 4 0 calc R
H7 H 0.19476 0.51125 0.95965 0.0354 Uiso 1 4 0 calc R
H8A H 0.08663 0.65477 1.01719 0.0524 Uiso 1 4 0 calc R
H8B H 0.11888 0.62988 1.13891 0.0524 Uiso 1 4 0 calc R
H8C H 0.0358 0.55245 1.07285 0.0524 Uiso 1 4 0 calc R
H9A H 0.25271 0.4726 1.17719 0.0552 Uiso 1 4 0 calc R
H9B H 0.30987 0.41225 1.07849 0.0552 Uiso 1 4 0 calc R
H9C H 0.17211 0.39967 1.10362 0.0552 Uiso 1 4 0 calc R
H10 H 0.22552 0.47663 0.79676 0.0373 Uiso 1 4 0 calc R
H11A H 0.11667 0.58802 0.62671 0.0636 Uiso 1 4 0 calc R
H11B H 0.10162 0.61683 0.75008 0.0636 Uiso 1 4 0 calc R
H11C H 0.05122 0.50921 0.70545 0.0636 Uiso 1 4 0 calc R
H12A H 0.33902 0.39669 0.65697 0.0484 Uiso 1 4 0 calc R
H12B H 0.24902 0.44715 0.57301 0.0484 Uiso 1 4 0 calc R
H12C H 0.20261 0.36413 0.65799 0.0484 Uiso 1 4 0 calc R
H13 H 0.33539 0.59263 0.56705 0.0362 Uiso 1 4 0 calc R
H14A H 0.39006 0.78188 0.67466 0.0476 Uiso 1 4 0 calc R
H14B H 0.26247 0.75406 0.62727 0.0476 Uiso 1 4 0 calc R
H14C H 0.37208 0.76958 0.54862 0.0476 Uiso 1 4 0 calc R
H15A H 0.55035 0.64181 0.67468 0.0494 Uiso 1 4 0 calc R
H15B H 0.53552 0.63261 0.54804 0.0494 Uiso 1 4 0 calc R
H15C H 0.5212 0.53187 0.62145 0.0494 Uiso 1 4 0 calc R

loop_
_atom_site_aniso_label
_atom_site_aniso_U_11
_atom_site_aniso_U_22
_atom_site_aniso_U_33
_atom_site_aniso_U_12
_atom_site_aniso_U_13
_atom_site_aniso_U_23
Au1 0.02710(6) 0.02731(6) 0.02057(6) -0.00305(3) -0.00215(4) -0.00080(3)
Cl1 0.0492(4) 0.0527(4) 0.0255(3) -0.0251(3) -0.0024(2) 0.0004(3)
N1 0.0297(9) 0.0296(9) 0.0197(8) -0.0027(7) 0.0002(7) -0.0027(7)
N2 0.0292(9) 0.0273(9) 0.0187(8) -0.0066(7) -0.0011(7) 0.0007(7)
C1 0.0279(11) 0.0245(10) 0.0227(10) 0.0045(8) -0.0015(9) -0.0011(8)
C2 0.0241(10) 0.0221(10) 0.0238(10) 0.0045(8) -0.0029(8) -0.0020(8)
C3 0.0241(10) 0.0214(10) 0.0233(10) 0.0026(8) 0.0003(8) 0.0019(8)
C4 0.0369(13) 0.0347(12) 0.0220(11) -0.0015(10) -0.0009(9) -0.0033(9)
C5 0.0419(14) 0.0351(12) 0.0362(14) 0.0027(10) -0.0021(11) -0.0119(10)
C6 0.0465(15) 0.0472(15) 0.0403(14) 0.0066(12) -0.0176(12) -0.0032(12)
C7 0.0329(12) 0.0315(11) 0.0242(10) -0.0069(9) 0.0039(9) -0.0048(9)
C8 0.0325(13) 0.0513(16) 0.0474(15) -0.0041(11) 0.0037(11) -0.0096(12)
C9 0.0679(18) 0.0314(13) 0.0388(14) -0.0076(12) 0.0087(13) 0.0010(11)
C10 0.0378(13) 0.0325(12) 0.0231(10) -0.0148(10) 0.0011(9) -0.0004(9)
C11 0.0324(14) 0.0596(18) 0.0671(19) -0.0097(12) 0.0011(13) -0.0055(15)
C12 0.0560(16) 0.0327(12) 0.0323(12) -0.0141(11) -0.0053(11) -0.0034(10)
C13 0.0355(12) 0.0351(12) 0.0199(10) -0.0095(10) 0.0005(9) 0.0026(9)
C14 0.0450(14) 0.0372(14) 0.0367(14) -0.0059(11) -0.0023(11) 0.0130(12)
C15 0.0414(14) 0.0488(15) 0.0334(13) -0.0042(11) 0.0111(11) -0.0045(11)

loop_
_atom_type_symbol
_atom_type_description
_atom_type_scat_dispersion_real
_atom_type_scat_dispersion_imag
_atom_type_scat_source
C C 0.0033 0.0016
;
International Tables for Crystallography
(1992, Vol. C, Tables 4.2.6.8 and 6.1.1.4)
;
H H 0.0000 0.0000
;
International Tables for Crystallography
(1992, Vol. C, Table 6.1.1.4)
;
Au Au -2.0133 8.8022
;
International Tables for Crystallography
(1992, Vol. C, Tables 4.2.6.8 and 6.1.1.4)
;
Cl Cl 0.1484 0.1585
;
International Tables for Crystallography
(1992, Vol. C, Tables 4.2.6.8 and 6.1.1.4)
;
N N 0.0061 0.0033
;
International Tables for Crystallography
(1992, Vol. C, Tables 4.2.6.8 and 6.1.1.4)
;

loop_
_geom_angle_atom_site_label_1
_geom_angle_atom_site_label_2
_geom_angle_atom_site_label_3
_geom_angle
_geom_angle_publ_flag
Cl1 Au1 C1 179.22(6) yes
C2 N1 C4 118.95(17) yes
C2 N1 C7 121.45(16) yes
C4 N1 C7 119.37(16) yes
C3 N2 C10 121.24(17) yes
C3 N2 C13 118.65(17) yes
C10 N2 C13 119.57(16) yes
Au1 C1 C2 148.35(16) yes
Au1 C1 C3 151.48(17) yes
C2 C1 C3 60.16(14) yes
N1 C2 C1 148.06(19) yes
N1 C2 C3 152.06(19) yes
C1 C2 C3 59.87(14) yes
N2 C3 C1 148.24(19) yes
N2 C3 C2 151.79(19) yes
C1 C3 C2 59.97(14) yes
N1 C4 C5 111.46(18) yes
N1 C4 C6 110.68(19) yes
C5 C4 C6 111.9(2) yes
N1 C7 C8 110.24(18) yes
N1 C7 C9 111.20(18) yes
C8 C7 C9 112.50(19) yes
N2 C10 C11 111.52(19) yes
N2 C10 C12 111.50(18) yes
C11 C10 C12 111.3(2) yes
N2 C13 C14 110.90(18) yes
N2 C13 C15 110.72(18) yes
C14 C13 C15 112.5(2) yes
N1 C4 H4 107.532 no
C5 C4 H4 107.524 no
C6 C4 H4 107.525 no
C4 C5 H5A 109.471 no
C4 C5 H5B 109.471 no
C4 C5 H5C 109.474 no
H5A C5 H5B 109.470 no
H5A C5 H5C 109.470 no
H5B C5 H5C 109.470 no
C4 C6 H6A 109.467 no
C4 C6 H6B 109.477 no
C4 C6 H6C 109.474 no
H6A C6 H6B 109.470 no
H6A C6 H6C 109.464 no
H6B C6 H6C 109.475 no
N1 C7 H7 107.563 no
C8 C7 H7 107.565 no
C9 C7 H7 107.554 no
C7 C8 H8A 109.469 no
C7 C8 H8B 109.473 no
C7 C8 H8C 109.474 no
H8A C8 H8B 109.466 no
H8A C8 H8C 109.472 no
H8B C8 H8C 109.474 no
C7 C9 H9A 109.464 no
C7 C9 H9B 109.472 no
C7 C9 H9C 109.478 no
H9A C9 H9B 109.471 no
H9A C9 H9C 109.467 no
H9B C9 H9C 109.475 no
N2 C10 H10 107.411 no
C11 C10 H10 107.412 no
C12 C10 H10 107.405 no
C10 C11 H11A 109.471 no
C10 C11 H11B 109.464 no
C10 C11 H11C 109.474 no
H11A C11 H11B 109.472 no
H11A C11 H11C 109.476 no
H11B C11 H11C 109.470 no
C10 C12 H12A 109.471 no
C10 C12 H12B 109.477 no
C10 C12 H12C 109.472 no
H12A C12 H12B 109.473 no
H12A C12 H12C 109.469 no
H12B C12 H12C 109.465 no
N2 C13 H13 107.481 no
C14 C13 H13 107.476 no
C15 C13 H13 107.476 no
C13 C14 H14A 109.474 no
C13 C14 H14B 109.471 no
C13 C14 H14C 109.475 no
H14A C14 H14B 109.477 no
H14A C14 H14C 109.465 no
H14B C14 H14C 109.464 no
C13 C15 H15A 109.469 no
C13 C15 H15B 109.476 no
C13 C15 H15C 109.472 no
H15A C15 H15B 109.467 no
H15A C15 H15C 109.471 no
H15B C15 H15C 109.472 no

loop_
_geom_bond_atom_site_label_1
_geom_bond_atom_site_label_2
_geom_bond_distance
_geom_bond_publ_flag
Au1 Cl1 2.2843(7) yes
Au1 C1 1.971(2) yes
N1 C2 1.322(3) yes
N1 C4 1.487(3) yes
N1 C7 1.481(3) yes
N2 C3 1.324(3) yes
N2 C10 1.479(3) yes
N2 C13 1.486(3) yes
C1 C2 1.385(3) yes
C1 C3 1.383(3) yes
C2 C3 1.387(3) yes
C4 C5 1.520(3) yes
C4 C6 1.520(3) yes
C7 C8 1.521(3) yes
C7 C9 1.512(3) yes
C10 C11 1.515(3) yes
C10 C12 1.518(3) yes
C13 C14 1.524(3) yes
C13 C15 1.516(3) yes
C4 H4 1.000 no
C5 H5A 0.980 no
C5 H5B 0.980 no
C5 H5C 0.980 no
C6 H6A 0.980 no
C6 H6B 0.980 no
C6 H6C 0.980 no
C7 H7 1.000 no
C8 H8A 0.980 no
C8 H8B 0.980 no
C8 H8C 0.980 no
C9 H9A 0.980 no
C9 H9B 0.980 no
C9 H9C 0.980 no
C10 H10 1.000 no
C11 H11A 0.980 no
C11 H11B 0.980 no
C11 H11C 0.980 no
C12 H12A 0.980 no
C12 H12B 0.980 no
C12 H12C 0.980 no
C13 H13 1.000 no
C14 H14A 0.980 no
C14 H14B 0.980 no
C14 H14C 0.980 no
C15 H15A 0.980 no
C15 H15B 0.980 no
C15 H15C 0.980 no

loop_
_geom_contact_atom_site_label_1
_geom_contact_atom_site_label_2
_geom_contact_distance
_geom_contact_publ_flag
_geom_contact_site_symmetry_2
C1 C4 3.267(3) no .
C1 C5 3.438(3) no .
C1 C6 3.465(3) no .
C1 C13 3.266(3) no .
C1 C14 3.431(3) no .
C1 C15 3.468(3) no .
C2 C5 2.993(3) no .
C2 C6 3.003(3) no .
C2 C8 3.426(3) no .
C2 C9 3.521(3) no .
C2 C10 3.369(3) no .
C3 C7 3.377(3) no .
C3 C11 3.322(3) no .
C3 C14 2.964(3) no .
C3 C15 3.017(3) no .
C4 C8 3.090(3) no .
C4 C9 3.092(4) no .
C5 C7 3.576(3) no .
C10 C14 3.562(3) no .
C11 C13 3.220(3) no .
C12 C13 2.999(3) no .
C8 C14 3.590(4) no 4_465
C14 C8 3.590(4) no 4_564
Au1 H5B 3.0873 no .
Au1 H6A 3.1427 no .
Au1 H14A 3.2293 no .
Au1 H15A 3.1832 no .
N1 H5A 2.6290 no .
N1 H5B 2.7434 no .
N1 H5C 3.3195 no .
N1 H6A 2.6880 no .
N1 H6B 2.6532 no .
N1 H6C 3.3145 no .
N1 H8A 2.6511 no .
N1 H8B 2.6662 no .
N1 H8C 3.3045 no .
N1 H9A 2.7055 no .
N1 H9B 2.6330 no .
N1 H9C 3.3074 no .
N1 H10 3.4676 no .
N2 H7 3.4170 no .
N2 H11A 2.7226 no .
N2 H11B 2.6301 no .
N2 H11C 3.3096 no .
N2 H12A 2.5838 no .
N2 H12B 2.7830 no .
N2 H12C 3.3030 no .
N2 H14A 2.7189 no .
N2 H14B 2.6360 no .
N2 H14C 3.3165 no .
N2 H15A 2.6925 no .
N2 H15B 3.3103 no .
N2 H15C 2.6414 no .
C1 H5B 2.8416 no .
C1 H6A 2.8345 no .
C1 H14A 2.8138 no .
C1 H15A 2.8434 no .
C2 H4 3.2174 no .
C2 H5A 3.1740 no .
C2 H5B 2.7988 no .
C2 H6A 2.7558 no .
C2 H6B 3.2606 no .
C2 H7 2.4810 no .
C2 H8A 3.3095 no .
C2 H9B 3.4511 no .
C2 H10 3.0327 no .
C3 H7 2.9991 no .
C3 H10 2.4993 no .
C3 H11B 3.1228 no .
C3 H12A 3.5866 no .
C3 H13 3.2145 no .
C3 H14A 2.7434 no .
C3 H14B 3.1633 no .
C3 H15A 2.7793 no .
C3 H15C 3.2717 no .
C4 H7 3.3722 no .
C4 H8A 3.3631 no .
C4 H8B 2.7810 no .
C4 H9A 2.8219 no .
C4 H9B 3.3131 no .
C5 H6A 2.7325 no .
C5 H6B 3.3574 no .
C5 H6C 2.6954 no .
C5 H8A 3.5266 no .
C5 H8B 3.1922 no .
C6 H5A 3.3571 no .
C6 H5B 2.6891 no .
C6 H5C 2.7392 no .
C6 H9A 3.4273 no .
C6 H9B 3.5905 no .
C7 H4 2.5388 no .
C7 H5A 3.4243 no .
C7 H6B 3.5369 no .
C7 H10 3.0680 no .
C8 H4 2.8206 no .
C8 H5A 3.0852 no .
C8 H9A 2.7122 no .
C8 H9B 3.3591 no .
C8 H9C 2.7242 no .
C9 H4 2.7492 no .
C9 H6B 3.2938 no .
C9 H8A 3.3566 no .
C9 H8B 2.7472 no .
C9 H8C 2.6941 no .
C10 H7 2.9832 no .
C10 H13 2.5394 no .
C10 H14B 3.4102 no .
C10 H15C 3.5349 no .
C11 H7 3.4399 no .
C11 H12A 3.3410 no .
C11 H12B 2.6368 no .
C11 H12C 2.7646 no .
C11 H13 3.0300 no .
C11 H14B 3.1402 no .
C12 H11A 2.6889 no .
C12 H11B 3.3462 no .
C12 H11C 2.7067 no .
C12 H13 2.5751 no .
C12 H15C 3.3181 no .
C13 H10 3.3608 no .
C13 H11A 2.9863 no .
C13 H11B 3.4787 no .
C13 H12A 3.0428 no .
C13 H12B 2.8302 no .
C14 H11A 3.2992 no .
C14 H15A 2.7336 no .
C14 H15B 2.7157 no .
C14 H15C 3.3650 no .
C15 H12A 3.3512 no .
C15 H14A 2.7186 no .
C15 H14B 3.3636 no .
C15 H14C 2.7342 no .
H4 H5A 2.3766 no .
H4 H5B 2.8513 no .
H4 H5C 2.3131 no .
H4 H6A 2.8529 no .
H4 H6B 2.3421 no .
H4 H6C 2.3467 no .
H4 H7 3.4970 no .
H4 H8A 3.3178 no .
H4 H8B 2.2833 no .
H4 H9A 2.2163 no .
H4 H9B 3.1641 no .
H4 H9C 3.5824 no .
H5A H6C 3.5996 no .
H5A H8A 2.8399 no .
H5A H8B 2.6935 no .
H5B H6A 2.5378 no .
H5B H6B 3.5922 no .
H5B H6C 2.9382 no .
H5C H6A 3.0694 no .
H5C H6C 2.5517 no .
H6B H9A 3.0082 no .
H6B H9B 2.9609 no .
H7 H8A 2.3342 no .
H7 H8B 2.8534 no .
H7 H8C 2.3566 no .
H7 H9A 2.8467 no .
H7 H9B 2.3520 no .
H7 H9C 2.3230 no .
H7 H10 2.1205 no .
H7 H11B 3.1380 no .
H7 H11C 3.5720 no .
H8A H9C 3.5941 no .
H8A H11B 3.3892 no .
H8B H9A 2.5751 no .
H8B H9C 3.0607 no .
H8C H9A 2.9624 no .
H8C H9B 3.5910 no .
H8C H9C 2.5307 no .
H10 H11A 2.8471 no .
H10 H11B 2.3601 no .
H10 H11C 2.3158 no .
H10 H12A 2.4086 no .
H10 H12B 2.8443 no .
H10 H12C 2.2790 no .
H10 H13 3.4791 no .
H11A H12A 3.5434 no .
H11A H12B 2.4502 no .
H11A H12C 3.0705 no .
H11A H13 2.5898 no .
H11A H14B 2.7029 no .
H11B H12B 3.5391 no .
H11B H13 3.5230 no .
H11B H14B 2.9727 no .
H11C H12B 2.9050 no .
H11C H12C 2.6070 no .
H12A H13 2.7663 no .
H12A H15C 2.7377 no .
H12B H13 2.1164 no .
H12B H15C 3.3228 no .
H12C H13 3.4999 no .
H13 H14A 2.8546 no .
H13 H14B 2.3636 no .
H13 H14C 2.3303 no .
H13 H15A 2.8495 no .
H13 H15B 2.3365 no .
H13 H15C 2.3436 no .
H14A H15A 2.5599 no .
H14A H15B 2.9923 no .
H14C H15A 3.0429 no .
H14C H15B 2.5576 no .
Au1 H8B 3.1555 no 4_564
Au1 H9B 3.0367 no 3_667
Au1 H11A 3.5518 no 4_565
Au1 H11C 3.2570 no 2_556
Au1 H12C 3.2515 no 2_556
Cl1 H4 2.7446 no 4_564
Cl1 H8B 3.2443 no 4_564
Cl1 H9A 2.9298 no 4_564
Cl1 H11A 3.3386 no 4_565
Cl1 H11C 3.4539 no 2_556
Cl1 H12B 3.0531 no 4_565
Cl1 H13 2.7144 no 4_565
Cl1 H15C 3.3076 no 2_656
N2 H6B 3.1109 no 3_667
C1 H6B 3.2889 no 3_667
C1 H9B 3.1552 no 3_667
C1 H12C 2.8043 no 2_556
C2 H6B 3.0971 no 3_667
C2 H12C 3.2568 no 2_556
C3 H6B 2.8434 no 3_667
C3 H12C 3.2036 no 2_556
C5 H11A 3.5484 no 4_565
C5 H12B 3.3690 no 2_556
C5 H15A 3.5464 no 4_465
C6 H12A 3.2177 no 3_667
C6 H14B 3.4133 no 4_565
C7 H8C 3.3126 no 3_567
C8 H8C 3.0739 no 3_567
C8 H14A 3.1595 no 4_465
C8 H14C 3.1278 no 4_465
C8 H15B 3.5487 no 4_465
C9 H5C 3.4017 no 2_547
C9 H14C 3.2437 no 2_546
C10 H6B 3.5656 no 3_667
C10 H14A 3.4725 no 2_546
C11 H5B 3.5002 no 4_464
C11 H5C 3.3105 no 4_464
C12 H5A 3.4875 no 2_546
C12 H5B 3.4182 no 2_546
C12 H6C 3.3409 no 3_667
C12 H14A 3.3345 no 2_546
C12 H14B 3.5752 no 2_546
C12 H15B 3.4522 no 3_666
C14 H8A 3.2667 no 4_564
C14 H8B 3.4834 no 4_564
C14 H8C 3.4311 no 4_564
C14 H9C 3.4427 no 2_556
C14 H10 3.2901 no 2_556
C14 H12C 3.2526 no 2_556
C15 H5A 3.1413 no 4_564
C15 H8A 3.4386 no 4_564
C15 H15C 3.4968 no 3_666
H4 Cl1 2.7446 no 4_465
H5A C12 3.4875 no 2_556
H5A C15 3.1413 no 4_465
H5A H12B 2.9252 no 2_556
H5A H12C 3.3711 no 2_556
H5A H15A 2.6913 no 4_465
H5A H15B 2.7820 no 4_465
H5A H15C 3.5283 no 4_465
H5B C11 3.5002 no 4_565
H5B C12 3.4182 no 2_556
H5B H11A 2.9830 no 4_565
H5B H11B 3.4899 no 4_565
H5B H11C 3.4771 no 4_565
H5B H12B 2.9254 no 2_556
H5B H12C 3.0191 no 2_556
H5C C9 3.4017 no 2_557
H5C C11 3.3105 no 4_565
H5C H9A 3.0279 no 2_557
H5C H9C 2.9311 no 2_557
H5C H11A 3.2388 no 4_565
H5C H11B 2.9725 no 4_565
H5C H11C 3.1671 no 4_565
H5C H15A 3.5991 no 4_465
H6A H9B 2.7914 no 3_667
H6A H10 3.5475 no 3_667
H6A H11A 3.4403 no 4_565
H6A H14B 2.8471 no 4_565
H6B N2 3.1109 no 3_667
H6B C1 3.2889 no 3_667
H6B C2 3.0971 no 3_667
H6B C3 2.8434 no 3_667
H6B C10 3.5656 no 3_667
H6B H9B 3.5924 no 3_667
H6B H10 3.2461 no 3_667
H6B H12A 3.1315 no 3_667
H6B H15A 3.4630 no 3_667
H6B H15C 3.1418 no 3_667
H6C C12 3.3409 no 3_667
H6C H10 3.4487 no 3_667
H6C H11A 3.4995 no 4_565
H6C H11B 2.9980 no 4_565
H6C H12A 2.4988 no 3_667
H6C H14B 3.1197 no 4_565
H6C H15C 3.3823 no 3_667
H7 H8C 2.7649 no 3_567
H7 H14A 3.5339 no 2_546
H7 H14B 3.5240 no 2_546
H7 H14C 3.2076 no 2_546
H8A C14 3.2667 no 4_465
H8A C15 3.4386 no 4_465
H8A H8C 3.2124 no 3_567
H8A H9C 3.3663 no 3_567
H8A H14A 3.0902 no 4_465
H8A H14C 2.6481 no 4_465
H8A H15A 3.3091 no 4_465
H8A H15B 2.8282 no 4_465
H8B Au1 3.1555 no 4_465
H8B Cl1 3.2443 no 4_465
H8B C14 3.4834 no 4_465
H8B H11C 3.2800 no 3_567
H8B H14A 2.8659 no 4_465
H8B H14C 3.2776 no 4_465
H8B H15A 3.0770 no 4_465
H8B H15B 3.3993 no 4_465
H8C C7 3.3126 no 3_567
H8C C8 3.0739 no 3_567
H8C C14 3.4311 no 4_465
H8C H7 2.7649 no 3_567
H8C H8A 3.2124 no 3_567
H8C H8C 2.4107 no 3_567
H8C H9C 3.2827 no 3_567
H8C H10 3.4059 no 3_567
H8C H11B 3.4837 no 3_567
H8C H11C 3.0575 no 3_567
H8C H14A 2.9880 no 4_465
H8C H14C 2.9642 no 4_465
H9A Cl1 2.9298 no 4_465
H9A H5C 3.0279 no 2_547
H9A H15A 3.2501 no 3_667
H9A H15C 3.5886 no 3_667
H9B Au1 3.0367 no 3_667
H9B C1 3.1552 no 3_667
H9B H6A 2.7914 no 3_667
H9B H6B 3.5924 no 3_667
H9B H14B 3.3865 no 2_546
H9B H14C 3.1843 no 2_546
H9B H15A 3.5397 no 3_667
H9C C14 3.4427 no 2_546
H9C H5C 2.9311 no 2_547
H9C H8A 3.3663 no 3_567
H9C H8C 3.2827 no 3_567
H9C H14B 3.5309 no 2_546
H9C H14C 2.5882 no 2_546
H10 C14 3.2901 no 2_546
H10 H6A 3.5475 no 3_667
H10 H6B 3.2461 no 3_667
H10 H6C 3.4487 no 3_667
H10 H8C 3.4059 no 3_567
H10 H14A 2.8543 no 2_546
H10 H14B 3.0261 no 2_546
H10 H14C 3.4812 no 2_546
H11A Au1 3.5518 no 4_464
H11A Cl1 3.3386 no 4_464
H11A C5 3.5484 no 4_464
H11A H5B 2.9830 no 4_464
H11A H5C 3.2388 no 4_464
H11A H6A 3.4403 no 4_464
H11A H6C 3.4995 no 4_464
H11B H5B 3.4899 no 4_464
H11B H5C 2.9725 no 4_464
H11B H6C 2.9980 no 4_464
H11B H8C 3.4837 no 3_567
H11C Au1 3.2570 no 2_546
H11C Cl1 3.4539 no 2_546
H11C H5B 3.4771 no 4_464
H11C H5C 3.1671 no 4_464
H11C H8B 3.2800 no 3_567
H11C H8C 3.0575 no 3_567
H11C H14A 3.3589 no 2_546
H12A C6 3.2177 no 3_667
H12A H6B 3.1315 no 3_667
H12A H6C 2.4988 no 3_667
H12A H14B 3.4701 no 2_546
H12A H15B 2.9654 no 3_666
H12B Cl1 3.0531 no 4_464
H12B C5 3.3690 no 2_546
H12B H5A 2.9252 no 2_546
H12B H5B 2.9254 no 2_546
H12B H15B 3.0557 no 3_666
H12B H15C 3.5820 no 3_666
H12C Au1 3.2515 no 2_546
H12C C1 2.8043 no 2_546
H12C C2 3.2568 no 2_546
H12C C3 3.2036 no 2_546
H12C C14 3.2526 no 2_546
H12C H5A 3.3711 no 2_546
H12C H5B 3.0191 no 2_546
H12C H14A 2.5775 no 2_546
H12C H14B 3.0676 no 2_546
H13 Cl1 2.7144 no 4_464
H13 H15B 3.5587 no 3_666
H13 H15C 3.2902 no 3_666
H14A C8 3.1595 no 4_564
H14A C10 3.4725 no 2_556
H14A C12 3.3345 no 2_556
H14A H7 3.5339 no 2_556
H14A H8A 3.0902 no 4_564
H14A H8B 2.8659 no 4_564
H14A H8C 2.9880 no 4_564
H14A H10 2.8543 no 2_556
H14A H11C 3.3589 no 2_556
H14A H12C 2.5775 no 2_556
H14B C6 3.4133 no 4_464
H14B C12 3.5752 no 2_556
H14B H6A 2.8471 no 4_464
H14B H6C 3.1197 no 4_464
H14B H7 3.5240 no 2_556
H14B H9B 3.3865 no 2_556
H14B H9C 3.5309 no 2_556
H14B H10 3.0261 no 2_556
H14B H12A 3.4701 no 2_556
H14B H12C 3.0676 no 2_556
H14C C8 3.1278 no 4_564
H14C C9 3.2437 no 2_556
H14C H7 3.2076 no 2_556
H14C H8A 2.6481 no 4_564
H14C H8B 3.2776 no 4_564
H14C H8C 2.9642 no 4_564
H14C H9B 3.1843 no 2_556
H14C H9C 2.5882 no 2_556
H14C H10 3.4812 no 2_556
H15A C5 3.5464 no 4_564
H15A H5A 2.6913 no 4_564
H15A H5C 3.5991 no 4_564
H15A H6B 3.4630 no 3_667
H15A H8A 3.3091 no 4_564
H15A H8B 3.0770 no 4_564
H15A H9A 3.2501 no 3_667
H15A H9B 3.5397 no 3_667
H15B C8 3.5487 no 4_564
H15B C12 3.4522 no 3_666
H15B H5A 2.7820 no 4_564
H15B H8A 2.8282 no 4_564
H15B H8B 3.3993 no 4_564
H15B H12A 2.9654 no 3_666
H15B H12B 3.0557 no 3_666
H15B H13 3.5587 no 3_666
H15B H15C 3.0681 no 3_666
H15C Cl1 3.3076 no 2_646
H15C C15 3.4968 no 3_666
H15C H5A 3.5283 no 4_564
H15C H6B 3.1418 no 3_667
H15C H6C 3.3823 no 3_667
H15C H9A 3.5886 no 3_667
H15C H12B 3.5820 no 3_666
H15C H13 3.2902 no 3_666
H15C H15B 3.0681 no 3_666
H15C H15C 3.1888 no 3_666

loop_
_geom_torsion_atom_site_label_1
_geom_torsion_atom_site_label_2
_geom_torsion_atom_site_label_3
_geom_torsion_atom_site_label_4
_geom_torsion
_geom_torsion_publ_flag
C2 N1 C4 C5 61.1(2) no
C2 N1 C4 C6 -64.1(2) no
C4 N1 C2 C1 0.7(4) no
C4 N1 C2 C3 -177.2(3) no
C2 N1 C7 C8 -111.01(19) no
C2 N1 C7 C9 123.51(18) no
C7 N1 C2 C1 175.1(3) no
C7 N1 C2 C3 -2.8(5) no
C4 N1 C7 C8 63.4(2) no
C4 N1 C7 C9 -62.1(2) no
C7 N1 C4 C5 -113.38(18) no
C7 N1 C4 C6 121.41(18) no
C3 N2 C10 C11 96.6(2) no
C3 N2 C10 C12 -138.27(17) no
C10 N2 C3 C1 -179.3(3) no
C10 N2 C3 C2 0.0(5) no
C3 N2 C13 C14 -59.3(2) no
C3 N2 C13 C15 66.4(2) no
C13 N2 C3 C1 -7.7(4) no
C13 N2 C3 C2 171.6(3) no
C10 N2 C13 C14 112.40(18) no
C10 N2 C13 C15 -121.93(18) no
C13 N2 C10 C11 -74.9(2) no
C13 N2 C10 C12 50.2(2) no
Au1 C1 C2 N1 0.0(6) no
Au1 C1 C2 C3 178.9(3) no
Au1 C1 C3 N2 0.8(6) no
Au1 C1 C3 C2 -178.8(4) no
C2 C1 C3 N2 179.6(4) no
C2 C1 C3 C2 0.00(9) no
C3 C1 C2 N1 -178.9(4) no
C3 C1 C2 C3 0.00(9) no
N1 C2 C3 N2 -0.9(7) no
N1 C2 C3 C1 178.7(4) no
C1 C2 C3 N2 -179.6(4) no
C1 C2 C3 C1 0.00(10) no
